data_7127679
loop_
_publ_author_name
'Wilson, Jessica R.'
'Zeller, Matthias'
'Szymczak, Nathaniel K.'

_publ_section_title
;
 Hydrogen-bonded nickel(I) complexes.
;
_journal_issue 6
_journal_name_full 'Chemical communications (Cambridge, England)'
_journal_page_first 753
_journal_page_last 756
_journal_paper_doi 10.1039/d0cc07216h
_journal_volume 57
_journal_year 2021
_chemical_formula_sum 'C36 H33 Cl2 N7 Ni'
_chemical_formula_weight 693.30
_space_group_crystal_system monoclinic
_space_group_IT_number 14
_space_group_name_Hall '-P 2yn'
_space_group_name_H-M_alt 'P 1 21/n 1'
_atom_sites_solution_hydrogens mixed
_atom_sites_solution_primary direct
_atom_sites_solution_secondary difmap
_audit_creation_method SHELXL-2018/3
_audit_update_record
;
2020-10-29 deposited with the CCDC.	2020-12-04 downloaded from the CCDC.
;
_cell_angle_alpha 90
_cell_angle_beta 98.5049(17)
_cell_angle_gamma 90
_cell_formula_units_Z 4
_cell_length_a 9.3841(4)
_cell_length_b 24.5577(13)
_cell_length_c 14.2540(7)
_cell_measurement_reflns_used 9794
_cell_measurement_temperature 150(2)
_cell_measurement_theta_max 33.1804
_cell_measurement_theta_min 2.1997
_cell_volume 3248.7(3)
_computing_cell_refinement 'SAINT V8.38A (Bruker, 2018)'
_computing_data_collection 'Apex3 v2018.7-2 (Bruker, 2018)'
_computing_data_reduction 'SAINT V8.38A (Bruker, 2018)'
_computing_structure_refinement
;  
SHELXL-2018/3 (Sheldrick, 2015, 2018), 
SHELXLE Rev1030 (H\"ubschle et al., 2011)
;
_computing_structure_solution 'SHELXS-97 (Sheldrick, 2008)'
_diffrn_ambient_temperature 150(2)
_diffrn_detector_area_resol_mean 10.4167
_diffrn_measured_fraction_theta_full 0.999
_diffrn_measured_fraction_theta_max 0.977
_diffrn_measurement_device_type 'Bruker AXS D8 Quest CMOS diffractometer'
_diffrn_measurement_method 'omega and phi scans'
_diffrn_radiation_monochromator 'Triumph curved graphite crystal'
_diffrn_radiation_type MoK\a
_diffrn_radiation_wavelength 0.71073
_diffrn_reflns_av_R_equivalents 0.0434
_diffrn_reflns_av_unetI/netI 0.0329
_diffrn_reflns_Laue_measured_fraction_full 0.999
_diffrn_reflns_Laue_measured_fraction_max 0.977
_diffrn_reflns_limit_h_max 14
_diffrn_reflns_limit_h_min -10
_diffrn_reflns_limit_k_max 30
_diffrn_reflns_limit_k_min -37
_diffrn_reflns_limit_l_max 20
_diffrn_reflns_limit_l_min -21
_diffrn_reflns_number 48280
_diffrn_reflns_point_group_measured_fraction_full 0.999
_diffrn_reflns_point_group_measured_fraction_max 0.977
_diffrn_reflns_theta_full 25.242
_diffrn_reflns_theta_max 33.196
_diffrn_reflns_theta_min 2.200
_diffrn_source 'fine focus sealed tube X-ray source'
_diffrn_source_current '30 mA'
_diffrn_source_voltage '50 kV'
_exptl_absorpt_coefficient_mu 0.800
_exptl_absorpt_correction_T_max 0.7465
_exptl_absorpt_correction_T_min 0.6558
_exptl_absorpt_correction_type multi-scan
_exptl_absorpt_process_details
;
 SADABS 2016/2: Krause, L., Herbst-Irmer, R., Sheldrick G.M. & Stalke D.,
 J. Appl. Cryst. 48 (2015) 3-10
;
_exptl_crystal_colour blue
_exptl_crystal_density_diffrn 1.417
_exptl_crystal_description plate
_exptl_crystal_F_000 1440
_exptl_crystal_recrystallization_method 'Re-crystallisation from solvent: CH2Cl2, Et2O'
_exptl_crystal_size_max 0.550
_exptl_crystal_size_mid 0.310
_exptl_crystal_size_min 0.120
_refine_diff_density_max 0.520
_refine_diff_density_min -0.485
_refine_diff_density_rms 0.071
_refine_ls_extinction_coef 0.0021(3)
_refine_ls_extinction_expression Fc^*^=kFc[1+0.001xFc^2^\l^3^/sin(2\q)]^-1/4^
_refine_ls_extinction_method 'SHELXL-2018/3 (Sheldrick 2018)'
_refine_ls_goodness_of_fit_ref 1.031
_refine_ls_hydrogen_treatment mixed
_refine_ls_matrix_type full
_refine_ls_number_parameters 428
_refine_ls_number_reflns 12165
_refine_ls_number_restraints 3
_refine_ls_restrained_S_all 1.031
_refine_ls_R_factor_all 0.0464
_refine_ls_R_factor_gt 0.0326
_refine_ls_shift/su_max 0.001
_refine_ls_shift/su_mean 0.000
_refine_ls_structure_factor_coef Fsqd
_refine_ls_weighting_details 'w=1/[\s^2^(Fo^2^)+(0.0375P)^2^+1.3222P] where P=(Fo^2^+2Fc^2^)/3'
_refine_ls_weighting_scheme calc
_refine_ls_wR_factor_gt 0.0773
_refine_ls_wR_factor_ref 0.0839
_reflns_Friedel_coverage 0.000
_reflns_number_gt 9957
_reflns_number_total 12165
_reflns_threshold_expression 'I > 2\s(I)'
_cod_data_source_file d0cc07216h2.cif
_cod_data_source_block JRW3190_0m
_cod_depositor_comments 'Adding full bibliography for 7127678--7127684.cif.'
_cod_original_sg_symbol_H-M 'P 21/n'
_cod_database_code 7127679
_shelx_shelxl_version_number 2018/3
_shelx_space_group_comment
;
The symmetry employed for this shelxl refinement is uniquely defined
by the following loop, which should always be used as a source of
symmetry information in preference to the above space-group names.
They are only intended as comments.
;
_shelx_estimated_absorpt_t_min 0.667
_shelx_estimated_absorpt_t_max 0.910

loop_
_space_group_symop_operation_xyz
'x, y, z'
'-x+1/2, y+1/2, -z+1/2'
'-x, -y, -z'
'x-1/2, -y-1/2, z-1/2'

loop_
_atom_site_label
_atom_site_type_symbol
_atom_site_fract_x
_atom_site_fract_y
_atom_site_fract_z
_atom_site_U_iso_or_equiv
_atom_site_adp_type
_atom_site_occupancy
_atom_site_site_symmetry_order
_atom_site_calc_flag
_atom_site_refinement_flags_posn
_atom_site_refinement_flags_adp
_atom_site_refinement_flags_occupancy
_atom_site_disorder_assembly
_atom_site_disorder_group
C1 C 0.07797(13) 0.25921(5) 0.04720(9) 0.0182(2) Uani 1 1 d . . . . .
H1A H 0.160469 0.284755 0.053820 0.022 Uiso 1 1 calc R U . . .
H1AB H -0.006866 0.277916 0.011834 0.022 Uiso 1 1 calc R U . . .
C2 C 0.11281(12) 0.20934(5) -0.00620(8) 0.0170(2) Uani 1 1 d . . . . .
C3 C 0.07448(15) 0.20609(6) -0.10327(9) 0.0227(2) Uani 1 1 d . . . . .
H3 H 0.023615 0.234912 -0.137883 0.027 Uiso 1 1 calc R U . . .
C4 C 0.11254(15) 0.15927(6) -0.14916(9) 0.0232(2) Uani 1 1 d . . . . .
H4 H 0.089890 0.156194 -0.216142 0.028 Uiso 1 1 calc R U . . .
C5 C 0.18295(14) 0.11762(6) -0.09706(9) 0.0210(2) Uani 1 1 d . . . . .
H5 H 0.208788 0.085449 -0.127501 0.025 Uiso 1 1 calc R U . . .
C6 C 0.21628(12) 0.12331(5) 0.00214(8) 0.0165(2) Uani 1 1 d . . . . .
C7 C 0.29400(13) 0.02794(5) 0.04389(9) 0.0189(2) Uani 1 1 d . . . . .
C8 C 0.40814(15) -0.00140(6) 0.09431(11) 0.0260(3) Uani 1 1 d . . . . .
H8 H 0.483094 0.017351 0.133500 0.031 Uiso 1 1 calc R U . . .
C9 C 0.41264(18) -0.05746(7) 0.08751(12) 0.0333(3) Uani 1 1 d . . . . .
H9 H 0.489996 -0.077013 0.122802 0.040 Uiso 1 1 calc R U . . .
C10 C 0.3052(2) -0.08550(7) 0.02959(13) 0.0377(4) Uani 1 1 d . . . . .
H10 H 0.309349 -0.124018 0.024435 0.045 Uiso 1 1 calc R U . . .
C11 C 0.1918(2) -0.05674(7) -0.02060(12) 0.0355(3) Uani 1 1 d . . . . .
H11 H 0.117820 -0.075711 -0.060246 0.043 Uiso 1 1 calc R U . . .
C12 C 0.18529(15) -0.00029(6) -0.01349(10) 0.0254(3) Uani 1 1 d . . . . .
H12 H 0.106621 0.019031 -0.047793 0.030 Uiso 1 1 calc R U . . .
C13 C -0.09419(12) 0.21524(5) 0.13450(10) 0.0198(2) Uani 1 1 d . . . . .
H13A H -0.123082 0.203535 0.067942 0.024 Uiso 1 1 calc R U . . .
H13B H -0.166864 0.241735 0.149800 0.024 Uiso 1 1 calc R U . . .
C14 C -0.09655(12) 0.16634(5) 0.19814(9) 0.0167(2) Uani 1 1 d . . . . .
C15 C -0.22467(13) 0.15068(6) 0.22618(11) 0.0245(3) Uani 1 1 d . . . . .
H15 H -0.308007 0.173016 0.214011 0.029 Uiso 1 1 calc R U . . .
C16 C -0.22814(14) 0.10088(6) 0.27311(12) 0.0284(3) Uani 1 1 d . . . . .
H16 H -0.314562 0.089011 0.293980 0.034 Uiso 1 1 calc R U . . .
C17 C -0.10680(13) 0.06912(6) 0.28905(10) 0.0223(2) Uani 1 1 d . . . . .
H17 H -0.109121 0.034654 0.319058 0.027 Uiso 1 1 calc R U . . .
C18 C 0.02197(11) 0.08846(5) 0.26012(9) 0.0151(2) Uani 1 1 d . . . . .
C19 C 0.15294(12) 0.00462(5) 0.31368(9) 0.0174(2) Uani 1 1 d . . . . .
C20 C 0.16124(14) -0.00298(6) 0.41103(10) 0.0226(2) Uani 1 1 d . . . . .
H20 H 0.158494 0.027443 0.451890 0.027 Uiso 1 1 calc R U . . .
C21 C 0.17361(15) -0.05548(6) 0.44817(10) 0.0267(3) Uani 1 1 d . . . . .
H21 H 0.178796 -0.060822 0.514595 0.032 Uiso 1 1 calc R U . . .
C22 C 0.17842(14) -0.10002(5) 0.38898(11) 0.0254(3) Uani 1 1 d . . . . .
H22 H 0.186800 -0.135754 0.414740 0.030 Uiso 1 1 calc R U . . .
C23 C 0.17097(14) -0.09225(6) 0.29245(11) 0.0251(3) Uani 1 1 d . . . . .
H23 H 0.174953 -0.122720 0.251862 0.030 Uiso 1 1 calc R U . . .
C24 C 0.15765(13) -0.03999(6) 0.25424(10) 0.0213(2) Uani 1 1 d . . . . .
H24 H 0.151796 -0.034850 0.187727 0.026 Uiso 1 1 calc R U . . .
C25 C 0.05495(14) 0.28995(5) 0.20728(9) 0.0187(2) Uani 1 1 d . . . . .
H25A H -0.032225 0.312810 0.191648 0.022 Uiso 1 1 calc R U . . .
H25B H 0.140178 0.312500 0.200232 0.022 Uiso 1 1 calc R U . . .
C26 C 0.06583(12) 0.26981(5) 0.30751(9) 0.0166(2) Uani 1 1 d . . . . .
C27 C -0.01008(14) 0.29479(5) 0.37157(10) 0.0212(2) Uani 1 1 d . . . . .
H27 H -0.072438 0.324588 0.352935 0.025 Uiso 1 1 calc R U . . .
C28 C 0.00733(14) 0.27509(5) 0.46416(10) 0.0216(2) Uani 1 1 d . . . . .
H28 H -0.042741 0.291603 0.509977 0.026 Uiso 1 1 calc R U . . .
C29 C 0.09748(13) 0.23157(5) 0.48894(9) 0.0181(2) Uani 1 1 d . . . . .
H29 H 0.111032 0.217999 0.552046 0.022 Uiso 1 1 calc R U . . .
C30 C 0.16944(11) 0.20741(5) 0.41944(8) 0.01433(19) Uani 1 1 d . . . . .
C31 C 0.28524(12) 0.12849(5) 0.51476(8) 0.01508(19) Uani 1 1 d . . . . .
C32 C 0.18197(13) 0.11703(5) 0.57329(9) 0.0193(2) Uani 1 1 d . . . . .
H32 H 0.091782 0.135320 0.563652 0.023 Uiso 1 1 calc R U . . .
C33 C 0.21130(15) 0.07877(6) 0.64578(10) 0.0241(3) Uani 1 1 d . . . . .
H33 H 0.140587 0.071234 0.685295 0.029 Uiso 1 1 calc R U . . .
C34 C 0.34188(16) 0.05159(6) 0.66108(10) 0.0270(3) Uani 1 1 d . . . . .
H34 H 0.361494 0.025997 0.711305 0.032 Uiso 1 1 calc R U . . .
C35 C 0.44426(14) 0.06223(6) 0.60187(11) 0.0264(3) Uani 1 1 d . . . . .
H35 H 0.533393 0.043211 0.610963 0.032 Uiso 1 1 calc R U . . .
C36 C 0.41684(13) 0.10038(5) 0.52985(10) 0.0207(2) Uani 1 1 d . . . . .
H36 H 0.487768 0.107571 0.490330 0.025 Uiso 1 1 calc R U . . .
N1 N 0.04713(10) 0.24304(4) 0.14211(7) 0.01536(18) Uani 1 1 d . . . . .
N2 N 0.18285(10) 0.16903(4) 0.04691(7) 0.01521(18) Uani 1 1 d . . . . .
N3 N 0.29079(12) 0.08437(5) 0.05854(8) 0.0206(2) Uani 1 1 d D . . . .
H3N H 0.3338(19) 0.0949(8) 0.1127(11) 0.031(5) Uiso 1 1 d D . . . .
N4 N 0.02755(10) 0.13716(4) 0.21618(7) 0.01437(17) Uani 1 1 d . . . . .
N5 N 0.14368(11) 0.05798(5) 0.27365(10) 0.0237(2) Uani 1 1 d D . . . .
H5N H 0.2210(17) 0.0731(8) 0.2622(14) 0.034(5) Uiso 1 1 d D . . . .
N6 N 0.15417(10) 0.22664(4) 0.32958(7) 0.01416(17) Uani 1 1 d . . . . .
N7 N 0.26320(11) 0.16445(5) 0.43747(7) 0.01747(19) Uani 1 1 d D . . . .
H7N H 0.3113(18) 0.1583(7) 0.3925(11) 0.027(4) Uiso 1 1 d D . . . .
Cl1 Cl 0.40883(3) 0.13124(2) 0.26065(2) 0.01602(6) Uani 1 1 d . . . . .
Cl2 Cl 0.38931(3) 0.25686(2) 0.17936(2) 0.01835(6) Uani 1 1 d . . . . .
Ni1 Ni 0.20912(2) 0.18937(2) 0.19736(2) 0.01221(4) Uani 1 1 d . . . . .

loop_
_atom_site_aniso_label
_atom_site_aniso_U_11
_atom_site_aniso_U_22
_atom_site_aniso_U_33
_atom_site_aniso_U_23
_atom_site_aniso_U_13
_atom_site_aniso_U_12
C1 0.0239(5) 0.0147(5) 0.0146(5) 0.0036(4) -0.0013(4) 0.0005(4)
C2 0.0192(5) 0.0161(5) 0.0146(5) 0.0016(4) -0.0012(4) -0.0014(4)
C3 0.0280(6) 0.0237(6) 0.0143(5) 0.0030(5) -0.0038(4) 0.0006(5)
C4 0.0276(6) 0.0269(7) 0.0139(5) -0.0005(5) -0.0006(4) -0.0013(5)
C5 0.0247(5) 0.0227(6) 0.0150(5) -0.0030(4) 0.0014(4) -0.0016(4)
C6 0.0170(5) 0.0167(5) 0.0151(5) -0.0005(4) 0.0006(4) -0.0015(4)
C7 0.0215(5) 0.0177(6) 0.0178(5) -0.0015(4) 0.0044(4) 0.0034(4)
C8 0.0232(6) 0.0244(7) 0.0295(7) 0.0007(5) 0.0011(5) 0.0054(5)
C9 0.0346(7) 0.0252(7) 0.0393(8) 0.0019(6) 0.0030(6) 0.0123(6)
C10 0.0537(10) 0.0178(7) 0.0406(9) -0.0049(6) 0.0040(7) 0.0089(6)
C11 0.0471(9) 0.0233(7) 0.0330(8) -0.0073(6) -0.0043(7) -0.0015(6)
C12 0.0291(6) 0.0200(6) 0.0252(6) -0.0022(5) -0.0018(5) 0.0017(5)
C13 0.0147(4) 0.0169(5) 0.0261(6) 0.0056(5) -0.0021(4) 0.0018(4)
C14 0.0130(4) 0.0155(5) 0.0210(5) 0.0016(4) 0.0011(4) 0.0007(4)
C15 0.0136(5) 0.0250(7) 0.0350(7) 0.0066(5) 0.0045(5) 0.0042(4)
C16 0.0153(5) 0.0292(7) 0.0423(8) 0.0118(6) 0.0096(5) 0.0012(5)
C17 0.0156(5) 0.0197(6) 0.0328(7) 0.0080(5) 0.0073(4) -0.0006(4)
C18 0.0131(4) 0.0124(5) 0.0197(5) 0.0010(4) 0.0026(4) 0.0003(3)
C19 0.0135(4) 0.0122(5) 0.0269(6) 0.0043(4) 0.0044(4) 0.0012(4)
C20 0.0263(6) 0.0177(6) 0.0242(6) -0.0025(5) 0.0047(5) -0.0015(4)
C21 0.0290(6) 0.0271(7) 0.0242(6) 0.0075(5) 0.0051(5) 0.0011(5)
C22 0.0204(5) 0.0148(6) 0.0411(8) 0.0093(5) 0.0050(5) 0.0023(4)
C23 0.0220(5) 0.0155(6) 0.0372(8) -0.0047(5) 0.0029(5) 0.0016(4)
C24 0.0198(5) 0.0215(6) 0.0223(6) 0.0001(5) 0.0023(4) 0.0032(4)
C25 0.0267(5) 0.0112(5) 0.0183(5) 0.0018(4) 0.0035(4) 0.0023(4)
C26 0.0183(5) 0.0131(5) 0.0184(5) -0.0001(4) 0.0029(4) 0.0003(4)
C27 0.0242(5) 0.0159(5) 0.0242(6) -0.0004(5) 0.0062(5) 0.0044(4)
C28 0.0254(6) 0.0182(6) 0.0228(6) -0.0035(5) 0.0093(5) 0.0021(4)
C29 0.0209(5) 0.0180(5) 0.0162(5) -0.0010(4) 0.0049(4) -0.0002(4)
C30 0.0135(4) 0.0143(5) 0.0153(5) -0.0003(4) 0.0024(4) -0.0019(4)
C31 0.0161(4) 0.0157(5) 0.0129(5) -0.0006(4) 0.0004(4) -0.0013(4)
C32 0.0199(5) 0.0196(6) 0.0191(5) 0.0012(4) 0.0054(4) -0.0004(4)
C33 0.0310(6) 0.0227(6) 0.0197(6) 0.0025(5) 0.0072(5) -0.0017(5)
C34 0.0328(7) 0.0241(7) 0.0224(6) 0.0071(5) -0.0019(5) -0.0015(5)
C35 0.0204(5) 0.0238(7) 0.0327(7) 0.0072(6) -0.0030(5) 0.0012(5)
C36 0.0160(5) 0.0205(6) 0.0256(6) 0.0036(5) 0.0026(4) 0.0002(4)
N1 0.0170(4) 0.0129(4) 0.0156(4) 0.0020(3) 0.0003(3) -0.0004(3)
N2 0.0163(4) 0.0147(4) 0.0138(4) 0.0002(3) -0.0004(3) -0.0011(3)
N3 0.0255(5) 0.0177(5) 0.0166(5) -0.0024(4) -0.0031(4) 0.0042(4)
N4 0.0122(4) 0.0127(4) 0.0179(4) 0.0016(3) 0.0013(3) 0.0002(3)
N5 0.0146(4) 0.0151(5) 0.0433(7) 0.0115(5) 0.0102(4) 0.0027(4)
N6 0.0144(4) 0.0131(4) 0.0151(4) 0.0005(3) 0.0023(3) -0.0004(3)
N7 0.0179(4) 0.0217(5) 0.0135(4) 0.0027(4) 0.0045(3) 0.0050(4)
Cl1 0.01099(10) 0.02085(13) 0.01619(12) 0.00136(10) 0.00190(8) 0.00205(8)
Cl2 0.02078(12) 0.01899(13) 0.01511(12) -0.00018(10) 0.00212(9) -0.00670(10)
Ni1 0.01204(6) 0.01197(7) 0.01220(7) 0.00114(5) 0.00036(5) -0.00027(5)

loop_
_atom_type_symbol
_atom_type_description
_atom_type_scat_dispersion_real
_atom_type_scat_dispersion_imag
_atom_type_scat_source
C C 0.0033 0.0016 'International Tables Vol C Tables 4.2.6.8 and 6.1.1.4'
H H 0.0000 0.0000 'International Tables Vol C Tables 4.2.6.8 and 6.1.1.4'
N N 0.0061 0.0033 'International Tables Vol C Tables 4.2.6.8 and 6.1.1.4'
Cl Cl 0.1484 0.1585 'International Tables Vol C Tables 4.2.6.8 and 6.1.1.4'
Ni Ni 0.3393 1.1124 'International Tables Vol C Tables 4.2.6.8 and 6.1.1.4'

loop_
_geom_angle_atom_site_label_1
_geom_angle_atom_site_label_2
_geom_angle_atom_site_label_3
_geom_angle
_geom_angle_site_symmetry_1
_geom_angle_site_symmetry_3
_geom_angle_publ_flag
N1 C1 C2 109.33(10) . . ?
N1 C1 H1A 109.8 . . ?
C2 C1 H1A 109.8 . . ?
N1 C1 H1AB 109.8 . . ?
C2 C1 H1AB 109.8 . . ?
H1A C1 H1AB 108.3 . . ?
N2 C2 C3 123.43(12) . . ?
N2 C2 C1 115.85(10) . . ?
C3 C2 C1 120.73(11) . . ?
C2 C3 C4 118.10(12) . . ?
C2 C3 H3 121.0 . . ?
C4 C3 H3 121.0 . . ?
C5 C4 C3 119.73(12) . . ?
C5 C4 H4 120.1 . . ?
C3 C4 H4 120.1 . . ?
C4 C5 C6 119.08(12) . . ?
C4 C5 H5 120.5 . . ?
C6 C5 H5 120.5 . . ?
N2 C6 N3 115.86(10) . . ?
N2 C6 C5 121.58(11) . . ?
N3 C6 C5 122.48(11) . . ?
C12 C7 C8 118.93(13) . . ?
C12 C7 N3 123.29(12) . . ?
C8 C7 N3 117.66(12) . . ?
C9 C8 C7 120.43(14) . . ?
C9 C8 H8 119.8 . . ?
C7 C8 H8 119.8 . . ?
C8 C9 C10 120.61(14) . . ?
C8 C9 H9 119.7 . . ?
C10 C9 H9 119.7 . . ?
C11 C10 C9 119.30(15) . . ?
C11 C10 H10 120.3 . . ?
C9 C10 H10 120.3 . . ?
C10 C11 C12 120.60(15) . . ?
C10 C11 H11 119.7 . . ?
C12 C11 H11 119.7 . . ?
C11 C12 C7 120.11(13) . . ?
C11 C12 H12 119.9 . . ?
C7 C12 H12 119.9 . . ?
N1 C13 C14 114.58(9) . . ?
N1 C13 H13A 108.6 . . ?
C14 C13 H13A 108.6 . . ?
N1 C13 H13B 108.6 . . ?
C14 C13 H13B 108.6 . . ?
H13A C13 H13B 107.6 . . ?
N4 C14 C15 123.95(11) . . ?
N4 C14 C13 116.45(10) . . ?
C15 C14 C13 119.25(11) . . ?
C14 C15 C16 117.83(11) . . ?
C14 C15 H15 121.1 . . ?
C16 C15 H15 121.1 . . ?
C17 C16 C15 119.99(12) . . ?
C17 C16 H16 120.0 . . ?
C15 C16 H16 120.0 . . ?
C16 C17 C18 118.99(12) . . ?
C16 C17 H17 120.5 . . ?
C18 C17 H17 120.5 . . ?
N4 C18 N5 117.64(10) . . ?
N4 C18 C17 121.61(10) . . ?
N5 C18 C17 120.73(11) . . ?
C24 C19 C20 120.02(12) . . ?
C24 C19 N5 119.07(12) . . ?
C20 C19 N5 120.89(12) . . ?
C19 C20 C21 119.54(13) . . ?
C19 C20 H20 120.2 . . ?
C21 C20 H20 120.2 . . ?
C22 C21 C20 120.52(13) . . ?
C22 C21 H21 119.7 . . ?
C20 C21 H21 119.7 . . ?
C23 C22 C21 119.74(12) . . ?
C23 C22 H22 120.1 . . ?
C21 C22 H22 120.1 . . ?
C22 C23 C24 120.37(13) . . ?
C22 C23 H23 119.8 . . ?
C24 C23 H23 119.8 . . ?
C19 C24 C23 119.82(13) . . ?
C19 C24 H24 120.1 . . ?
C23 C24 H24 120.1 . . ?
N1 C25 C26 109.40(10) . . ?
N1 C25 H25A 109.8 . . ?
C26 C25 H25A 109.8 . . ?
N1 C25 H25B 109.8 . . ?
C26 C25 H25B 109.8 . . ?
H25A C25 H25B 108.2 . . ?
N6 C26 C27 123.50(11) . . ?
N6 C26 C25 115.62(10) . . ?
C27 C26 C25 120.89(11) . . ?
C26 C27 C28 118.18(12) . . ?
C26 C27 H27 120.9 . . ?
C28 C27 H27 120.9 . . ?
C29 C28 C27 119.64(11) . . ?
C29 C28 H28 120.2 . . ?
C27 C28 H28 120.2 . . ?
C28 C29 C30 119.12(11) . . ?
C28 C29 H29 120.4 . . ?
C30 C29 H29 120.4 . . ?
N6 C30 N7 114.88(10) . . ?
N6 C30 C29 121.58(11) . . ?
N7 C30 C29 123.51(11) . . ?
C32 C31 C36 118.79(11) . . ?
C32 C31 N7 124.10(11) . . ?
C36 C31 N7 117.01(10) . . ?
C33 C32 C31 120.00(12) . . ?
C33 C32 H32 120.0 . . ?
C31 C32 H32 120.0 . . ?
C34 C33 C32 121.01(12) . . ?
C34 C33 H33 119.5 . . ?
C32 C33 H33 119.5 . . ?
C33 C34 C35 119.18(13) . . ?
C33 C34 H34 120.4 . . ?
C35 C34 H34 120.4 . . ?
C36 C35 C34 120.41(12) . . ?
C36 C35 H35 119.8 . . ?
C34 C35 H35 119.8 . . ?
C35 C36 C31 120.60(12) . . ?
C35 C36 H36 119.7 . . ?
C31 C36 H36 119.7 . . ?
C25 N1 C1 111.61(9) . . ?
C25 N1 C13 111.52(10) . . ?
C1 N1 C13 110.55(9) . . ?
C25 N1 Ni1 106.94(7) . . ?
C1 N1 Ni1 106.62(7) . . ?
C13 N1 Ni1 109.40(7) . . ?
C6 N2 C2 118.05(10) . . ?
C6 N2 Ni1 130.89(8) . . ?
C2 N2 Ni1 110.91(8) . . ?
C6 N3 C7 128.43(11) . . ?
C6 N3 H3N 116.6(13) . . ?
C7 N3 H3N 114.6(13) . . ?
C18 N4 C14 117.53(10) . . ?
C18 N4 Ni1 131.33(7) . . ?
C14 N4 Ni1 109.27(8) . . ?
C18 N5 C19 124.36(10) . . ?
C18 N5 H5N 117.1(14) . . ?
C19 N5 H5N 118.3(14) . . ?
C30 N6 C26 117.97(10) . . ?
C30 N6 Ni1 130.80(8) . . ?
C26 N6 Ni1 109.65(8) . . ?
C30 N7 C31 130.26(10) . . ?
C30 N7 H7N 113.1(13) . . ?
C31 N7 H7N 116.5(13) . . ?
N1 Ni1 N2 78.61(4) . . ?
N1 Ni1 N4 83.02(4) . . ?
N2 Ni1 N4 90.55(4) . . ?
N1 Ni1 N6 79.14(4) . . ?
N2 Ni1 N6 157.15(4) . . ?
N4 Ni1 N6 81.62(4) . . ?
N1 Ni1 Cl2 90.51(3) . . ?
N2 Ni1 Cl2 91.83(3) . . ?
N4 Ni1 Cl2 172.52(3) . . ?
N6 Ni1 Cl2 93.52(3) . . ?
N1 Ni1 Cl1 176.41(3) . . ?
N2 Ni1 Cl1 101.54(3) . . ?
N4 Ni1 Cl1 100.56(3) . . ?
N6 Ni1 Cl1 100.99(3) . . ?
Cl2 Ni1 Cl1 85.903(11) . . ?

loop_
_geom_bond_atom_site_label_1
_geom_bond_atom_site_label_2
_geom_bond_distance
_geom_bond_site_symmetry_2
_geom_bond_publ_flag
C1 N1 1.4790(16) . ?
C1 C2 1.5033(18) . ?
C1 H1A 0.9900 . ?
C1 H1AB 0.9900 . ?
C2 N2 1.3557(15) . ?
C2 C3 1.3795(17) . ?
C3 C4 1.395(2) . ?
C3 H3 0.9500 . ?
C4 C5 1.3744(19) . ?
C4 H4 0.9500 . ?
C5 C6 1.4093(17) . ?
C5 H5 0.9500 . ?
C6 N2 1.3510(16) . ?
C6 N3 1.3724(16) . ?
C7 C12 1.3940(19) . ?
C7 C8 1.3983(18) . ?
C7 N3 1.4025(17) . ?
C8 C9 1.381(2) . ?
C8 H8 0.9500 . ?
C9 C10 1.388(2) . ?
C9 H9 0.9500 . ?
C10 C11 1.384(2) . ?
C10 H10 0.9500 . ?
C11 C12 1.392(2) . ?
C11 H11 0.9500 . ?
C12 H12 0.9500 . ?
C13 N1 1.4814(15) . ?
C13 C14 1.5071(17) . ?
C13 H13A 0.9900 . ?
C13 H13B 0.9900 . ?
C14 N4 1.3591(14) . ?
C14 C15 1.3767(16) . ?
C15 C16 1.397(2) . ?
C15 H15 0.9500 . ?
C16 C17 1.3712(18) . ?
C16 H16 0.9500 . ?
C17 C18 1.4153(16) . ?
C17 H17 0.9500 . ?
C18 N4 1.3546(15) . ?
C18 N5 1.3553(15) . ?
C19 C24 1.3897(18) . ?
C19 C20 1.3908(19) . ?
C19 N5 1.4267(16) . ?
C20 C21 1.392(2) . ?
C20 H20 0.9500 . ?
C21 C22 1.386(2) . ?
C21 H21 0.9500 . ?
C22 C23 1.381(2) . ?
C22 H22 0.9500 . ?
C23 C24 1.3925(19) . ?
C23 H23 0.9500 . ?
C24 H24 0.9500 . ?
C25 N1 1.4748(16) . ?
C25 C26 1.5011(17) . ?
C25 H25A 0.9900 . ?
C25 H25B 0.9900 . ?
C26 N6 1.3537(15) . ?
C26 C27 1.3820(17) . ?
C27 C28 1.3924(19) . ?
C27 H27 0.9500 . ?
C28 C29 1.3763(18) . ?
C28 H28 0.9500 . ?
C29 C30 1.4098(16) . ?
C29 H29 0.9500 . ?
C30 N6 1.3527(15) . ?
C30 N7 1.3733(15) . ?
C31 C32 1.3976(16) . ?
C31 C36 1.4033(16) . ?
C31 N7 1.4033(16) . ?
C32 C33 1.3935(18) . ?
C32 H32 0.9500 . ?
C33 C34 1.384(2) . ?
C33 H33 0.9500 . ?
C34 C35 1.394(2) . ?
C34 H34 0.9500 . ?
C35 C36 1.3854(19) . ?
C35 H35 0.9500 . ?
C36 H36 0.9500 . ?
N1 Ni1 2.0771(10) . ?
N2 Ni1 2.1801(10) . ?
N3 H3N 0.856(14) . ?
N4 Ni1 2.1804(9) . ?
N5 H5N 0.853(14) . ?
N6 Ni1 2.2234(10) . ?
N7 H7N 0.850(14) . ?
Cl1 Ni1 2.4216(3) . ?
Cl2 Ni1 2.4085(3) . ?

loop_
_geom_hbond_atom_site_label_D
_geom_hbond_atom_site_label_H
_geom_hbond_atom_site_label_A
_geom_hbond_distance_DH
_geom_hbond_distance_HA
_geom_hbond_distance_DA
_geom_hbond_angle_DHA
_geom_hbond_site_symmetry_A
_geom_hbond_publ_flag
N3 H3N Cl1 0.856(14) 2.303(15) 3.1475(11) 169.2(17) . yes
N5 H5N Cl1 0.853(14) 2.270(15) 3.0981(11) 163.8(18) . yes
N7 H7N Cl1 0.850(14) 2.307(14) 3.1471(11) 169.9(17) . yes

loop_
_geom_torsion_atom_site_label_1
_geom_torsion_atom_site_label_2
_geom_torsion_atom_site_label_3
_geom_torsion_atom_site_label_4
_geom_torsion
_geom_torsion_site_symmetry_1
_geom_torsion_site_symmetry_2
_geom_torsion_site_symmetry_3
_geom_torsion_site_symmetry_4
_geom_torsion_publ_flag
N1 C1 C2 N2 -33.66(14) . . . . ?
N1 C1 C2 C3 146.39(11) . . . . ?
N2 C2 C3 C4 -1.3(2) . . . . ?
C1 C2 C3 C4 178.60(12) . . . . ?
C2 C3 C4 C5 1.6(2) . . . . ?
C3 C4 C5 C6 -0.4(2) . . . . ?
C4 C5 C6 N2 -1.13(18) . . . . ?
C4 C5 C6 N3 -177.65(12) . . . . ?
C12 C7 C8 C9 -0.2(2) . . . . ?
N3 C7 C8 C9 175.95(14) . . . . ?
C7 C8 C9 C10 0.9(2) . . . . ?
C8 C9 C10 C11 -0.9(3) . . . . ?
C9 C10 C11 C12 0.1(3) . . . . ?
C10 C11 C12 C7 0.5(3) . . . . ?
C8 C7 C12 C11 -0.5(2) . . . . ?
N3 C7 C12 C11 -176.44(14) . . . . ?
N1 C13 C14 N4 -32.20(16) . . . . ?
N1 C13 C14 C15 154.33(12) . . . . ?
N4 C14 C15 C16 -2.3(2) . . . . ?
C13 C14 C15 C16 170.65(14) . . . . ?
C14 C15 C16 C17 -0.6(2) . . . . ?
C15 C16 C17 C18 2.1(2) . . . . ?
C16 C17 C18 N4 -0.8(2) . . . . ?
C16 C17 C18 N5 -179.23(14) . . . . ?
C24 C19 C20 C21 -0.29(19) . . . . ?
N5 C19 C20 C21 -178.49(12) . . . . ?
C19 C20 C21 C22 0.3(2) . . . . ?
C20 C21 C22 C23 0.0(2) . . . . ?
C21 C22 C23 C24 -0.5(2) . . . . ?
C20 C19 C24 C23 -0.12(18) . . . . ?
N5 C19 C24 C23 178.11(11) . . . . ?
C22 C23 C24 C19 0.50(19) . . . . ?
N1 C25 C26 N6 41.49(14) . . . . ?
N1 C25 C26 C27 -138.89(12) . . . . ?
N6 C26 C27 C28 1.20(19) . . . . ?
C25 C26 C27 C28 -178.39(12) . . . . ?
C26 C27 C28 C29 -0.54(19) . . . . ?
C27 C28 C29 C30 -0.65(19) . . . . ?
C28 C29 C30 N6 1.32(18) . . . . ?
C28 C29 C30 N7 178.92(12) . . . . ?
C36 C31 C32 C33 0.77(19) . . . . ?
N7 C31 C32 C33 177.02(12) . . . . ?
C31 C32 C33 C34 -0.1(2) . . . . ?
C32 C33 C34 C35 -1.0(2) . . . . ?
C33 C34 C35 C36 1.3(2) . . . . ?
C34 C35 C36 C31 -0.6(2) . . . . ?
C32 C31 C36 C35 -0.43(19) . . . . ?
N7 C31 C36 C35 -176.94(12) . . . . ?
C26 C25 N1 C1 -163.73(10) . . . . ?
C26 C25 N1 C13 72.08(12) . . . . ?
C26 C25 N1 Ni1 -47.49(11) . . . . ?
C2 C1 N1 C25 163.02(10) . . . . ?
C2 C1 N1 C13 -72.24(12) . . . . ?
C2 C1 N1 Ni1 46.58(10) . . . . ?
C14 C13 N1 C25 -96.41(12) . . . . ?
C14 C13 N1 C1 138.81(11) . . . . ?
C14 C13 N1 Ni1 21.69(13) . . . . ?
N3 C6 N2 C2 178.18(11) . . . . ?
C5 C6 N2 C2 1.44(17) . . . . ?
N3 C6 N2 Ni1 -6.58(16) . . . . ?
C5 C6 N2 Ni1 176.68(9) . . . . ?
C3 C2 N2 C6 -0.19(18) . . . . ?
C1 C2 N2 C6 179.87(10) . . . . ?
C3 C2 N2 Ni1 -176.34(10) . . . . ?
C1 C2 N2 Ni1 3.72(12) . . . . ?
N2 C6 N3 C7 153.71(12) . . . . ?
C5 C6 N3 C7 -29.6(2) . . . . ?
C12 C7 N3 C6 -22.8(2) . . . . ?
C8 C7 N3 C6 161.18(13) . . . . ?
N5 C18 N4 C14 176.56(12) . . . . ?
C17 C18 N4 C14 -1.92(18) . . . . ?
N5 C18 N4 Ni1 -20.85(17) . . . . ?
C17 C18 N4 Ni1 160.67(10) . . . . ?
C15 C14 N4 C18 3.54(19) . . . . ?
C13 C14 N4 C18 -169.59(11) . . . . ?
C15 C14 N4 Ni1 -162.69(11) . . . . ?
C13 C14 N4 Ni1 24.18(13) . . . . ?
N4 C18 N5 C19 -176.21(12) . . . . ?
C17 C18 N5 C19 2.3(2) . . . . ?
C24 C19 N5 C18 104.17(15) . . . . ?
C20 C19 N5 C18 -77.62(18) . . . . ?
N7 C30 N6 C26 -178.51(10) . . . . ?
C29 C30 N6 C26 -0.71(16) . . . . ?
N7 C30 N6 Ni1 17.49(15) . . . . ?
C29 C30 N6 Ni1 -164.71(9) . . . . ?
C27 C26 N6 C30 -0.56(18) . . . . ?
C25 C26 N6 C30 179.04(10) . . . . ?
C27 C26 N6 Ni1 166.63(10) . . . . ?
C25 C26 N6 Ni1 -13.77(12) . . . . ?
N6 C30 N7 C31 -166.79(11) . . . . ?
C29 C30 N7 C31 15.5(2) . . . . ?
C32 C31 N7 C30 23.9(2) . . . . ?
C36 C31 N7 C30 -159.78(12) . . . . ?
